data_1551616
loop_
_publ_author_name
'MIKURIYA, Masahiro'
'NAKA, Yuko'
'YOSHIOKA, Daisuke'
'HANDA, Makoto'

_publ_section_title
;
 Synthesis and Crystal Structures of Dinuclear Cobalt(III) Complexes with
 1,3-Bis(5-nitrosalicylideneamino)-2-propanol and
 1,3-Bis(3-nitrosalicylideneamino)-2-propanol
;
_journal_issue 0
_journal_name_full 'X-ray Structure Analysis Online'
_journal_page_first 55
_journal_paper_doi 10.2116/xraystruct.32.55
_journal_volume 32
_journal_year 2016
_chemical_formula_sum 'C39 H37.5 Co2 N10 O15.75'
_chemical_formula_weight 1016.15
_space_group_crystal_system monoclinic
_space_group_IT_number 15
_space_group_name_Hall '-C 2yc'
_space_group_name_H-M_alt 'C 1 2/c 1'
_symmetry_space_group_name_Hall '-C 2yc'
_symmetry_space_group_name_H-M 'C 1 2/c 1'
_atom_sites_solution_hydrogens mixed
_audit_creation_method SHELXL-2014/7
_cell_angle_alpha 90
_cell_angle_beta 124.334(9)
_cell_angle_gamma 90
_cell_formula_units_Z 8
_cell_length_a 31.560(19)
_cell_length_b 17.013(10)
_cell_length_c 18.888(12)
_cell_measurement_reflns_used 26270
_cell_measurement_temperature 90(2)
_cell_measurement_theta_max 28.814
_cell_measurement_theta_min 1.563
_cell_volume 8375(9)
_computing_cell_refinement 'Bruker SMART'
_computing_data_collection 'Bruker SMART'
_computing_data_reduction 'Bruker SAINT'
_computing_publication_material 'SHELXL-2014/7 (Sheldrick, 2014)'
_computing_structure_refinement 'SHELXL-2014/7 (Sheldrick, 2014)'
_computing_structure_solution 'SHELXT 2014/5 (Sheldrick, 2014)'
_diffrn_ambient_temperature 90(2)
_diffrn_measured_fraction_theta_full 1.000
_diffrn_measured_fraction_theta_max 0.916
_diffrn_measurement_device_type 'CCD area detector'
_diffrn_measurement_method 'phi and omega scans'
_diffrn_radiation_type MoK\a
_diffrn_radiation_wavelength 0.71073
_diffrn_reflns_av_R_equivalents 0.0328
_diffrn_reflns_av_unetI/netI 0.0611
_diffrn_reflns_Laue_measured_fraction_full 1.000
_diffrn_reflns_Laue_measured_fraction_max 0.916
_diffrn_reflns_limit_h_max 42
_diffrn_reflns_limit_h_min -42
_diffrn_reflns_limit_k_max 8
_diffrn_reflns_limit_k_min -22
_diffrn_reflns_limit_l_max 24
_diffrn_reflns_limit_l_min -24
_diffrn_reflns_number 26270
_diffrn_reflns_point_group_measured_fraction_full 1.000
_diffrn_reflns_point_group_measured_fraction_max 0.916
_diffrn_reflns_theta_full 25.242
_diffrn_reflns_theta_max 28.814
_diffrn_reflns_theta_min 1.563
_diffrn_source 'sealed tube'
_exptl_absorpt_coefficient_mu 0.879
_exptl_absorpt_correction_T_max 0.810
_exptl_absorpt_correction_T_min 0.668
_exptl_absorpt_correction_type multi-scan
_exptl_absorpt_process_details SADABS
_exptl_crystal_colour black
_exptl_crystal_density_diffrn 1.612
_exptl_crystal_description block
_exptl_crystal_F_000 4172
_exptl_crystal_size_max 0.500
_exptl_crystal_size_mid 0.430
_exptl_crystal_size_min 0.250
_refine_diff_density_max 0.843
_refine_diff_density_min -0.631
_refine_diff_density_rms 0.091
_refine_ls_extinction_method none
_refine_ls_goodness_of_fit_ref 0.907
_refine_ls_hydrogen_treatment mixed
_refine_ls_matrix_type full
_refine_ls_number_parameters 614
_refine_ls_number_reflns 10031
_refine_ls_number_restraints 0
_refine_ls_restrained_S_all 0.907
_refine_ls_R_factor_all 0.0831
_refine_ls_R_factor_gt 0.0500
_refine_ls_shift/su_max 0.001
_refine_ls_shift/su_mean 0.000
_refine_ls_structure_factor_coef Fsqd
_refine_ls_weighting_details 'w=1/[\s^2^(Fo^2^)+(0.0827P)^2^] where P=(Fo^2^+2Fc^2^)/3'
_refine_ls_weighting_scheme calc
_refine_ls_wR_factor_gt 0.1265
_refine_ls_wR_factor_ref 0.1376
_reflns_Friedel_coverage 0.000
_reflns_number_gt 6263
_reflns_number_total 10031
_reflns_threshold_expression 'I > 2\s(I)'
_cod_data_source_file 32_55_1.txt
_cod_data_source_block COYN253
_cod_original_formula_sum 'C39 H37.50 Co2 N10 O15.75'
_cod_database_code 1551616
_shelx_shelxl_version_number 2014/7
_shelx_space_group_comment
;
The symmetry employed for this shelxl refinement is uniquely defined
by the following loop, which should always be used as a source of
symmetry information in preference to the above space-group names.
They are only intended as comments.
;
_shelx_estimated_absorpt_t_min 0.668
_shelx_estimated_absorpt_t_max 0.810

loop_
_space_group_symop_operation_xyz
'x, y, z'
'-x, y, -z+1/2'
'x+1/2, y+1/2, z'
'-x+1/2, y+1/2, -z+1/2'
'-x, -y, -z'
'x, -y, z-1/2'
'-x+1/2, -y+1/2, -z'
'x+1/2, -y+1/2, z-1/2'

loop_
_atom_site_label
_atom_site_type_symbol
_atom_site_fract_x
_atom_site_fract_y
_atom_site_fract_z
_atom_site_U_iso_or_equiv
_atom_site_adp_type
_atom_site_occupancy
_atom_site_site_symmetry_order
_atom_site_calc_flag
_atom_site_refinement_flags_posn
_atom_site_refinement_flags_adp
_atom_site_refinement_flags_occupancy
_atom_site_disorder_assembly
_atom_site_disorder_group
Co1 Co 0.25454(2) 0.35222(2) 0.23406(3) 0.03055(12) Uani 1 1 d . . . . .
Co2 Co 0.16770(2) 0.22515(2) 0.07172(3) 0.03106(12) Uani 1 1 d . . . . .
O1 O 0.30787(8) 0.42656(13) 0.28330(14) 0.0386(5) Uani 1 1 d . . . . .
O2 O 0.51536(11) 0.4891(2) 0.6289(2) 0.0881(12) Uani 1 1 d . . . . .
O3 O 0.49102(10) 0.3875(2) 0.66412(19) 0.0701(9) Uani 1 1 d . . . . .
O4 O 0.19932(7) 0.27638(12) 0.18209(13) 0.0299(4) Uani 1 1 d . . . . .
O5 O 0.13385(9) 0.17414(13) -0.03525(14) 0.0401(5) Uani 1 1 d . . . . .
O6 O 0.14422(11) -0.13806(15) -0.19148(18) 0.0580(7) Uani 1 1 d . . . . .
O7 O 0.19148(11) -0.17035(14) -0.05793(18) 0.0555(7) Uani 1 1 d . . . . .
O8 O 0.21870(8) 0.41138(13) 0.26885(14) 0.0365(5) Uani 1 1 d . . . . .
O9 O 0.04822(14) 0.6634(3) 0.1226(3) 0.1245(18) Uani 1 1 d . . . . .
O10 O 0.08067(13) 0.6913(2) 0.0527(3) 0.0949(15) Uani 1 1 d . . . . .
O11 O 0.22200(8) 0.25323(13) 0.05956(14) 0.0352(5) Uani 1 1 d . . . . .
O12 O 0.11316(8) 0.19739(12) 0.08040(14) 0.0357(5) Uani 1 1 d . . . . .
O13 O -0.03126(13) 0.38506(19) 0.1420(3) 0.0851(11) Uani 1 1 d . . . . .
O14 O -0.02029(11) 0.47145(18) 0.0717(2) 0.0655(8) Uani 1 1 d . . . . .
O15 O 0.28973(8) 0.27981(13) 0.20722(14) 0.0337(5) Uani 1 1 d . . . . .
H15A H 0.2593(14) 0.263(2) 0.135(2) 0.050 Uiso 1 1 d . U . . .
N1 N 0.48489(13) 0.4364(3) 0.6123(2) 0.0630(10) Uani 1 1 d . . . . .
N2 N 0.28056(9) 0.29810(16) 0.33777(16) 0.0337(6) Uani 1 1 d . . . . .
N3 N 0.20447(9) 0.13484(15) 0.13532(16) 0.0329(6) Uani 1 1 d . . . . .
N4 N 0.16531(12) -0.12252(17) -0.1150(2) 0.0452(7) Uani 1 1 d . . . . .
N5 N 0.07898(16) 0.6516(3) 0.1032(4) 0.0910(17) Uani 1 1 d . . . . .
N6 N 0.22764(9) 0.41111(15) 0.12855(16) 0.0331(6) Uani 1 1 d . . . . .
N7 N 0.13511(9) 0.31697(14) 0.01006(15) 0.0307(6) Uani 1 1 d . . . . .
N8 N -0.01171(13) 0.4068(2) 0.1054(2) 0.0582(9) Uani 1 1 d . . . . .
C1 C 0.34928(12) 0.4242(2) 0.3608(2) 0.0415(8) Uani 1 1 d . . . . .
C2 C 0.36024(12) 0.3660(2) 0.4226(2) 0.0398(8) Uani 1 1 d . . . . .
C3 C 0.40552(12) 0.3714(2) 0.5052(2) 0.0461(9) Uani 1 1 d . . . . .
H3A H 0.4130 0.3325 0.5468 0.055 Uiso 1 1 calc R U . . .
C4 C 0.43860(13) 0.4313(3) 0.5258(2) 0.0516(10) Uani 1 1 d . . . . .
C5 C 0.42877(14) 0.4899(3) 0.4659(3) 0.0550(11) Uani 1 1 d . . . . .
H5A H 0.4523 0.5320 0.4817 0.066 Uiso 1 1 calc R U . . .
C6 C 0.38534(13) 0.4861(2) 0.3849(2) 0.0481(9) Uani 1 1 d . . . . .
H6A H 0.3791 0.5251 0.3441 0.058 Uiso 1 1 calc R U . . .
C7 C 0.32369(12) 0.3063(2) 0.4075(2) 0.0385(8) Uani 1 1 d . . . . .
H7A H 0.3327 0.2710 0.4528 0.046 Uiso 1 1 calc R U . . .
C8 C 0.24075(12) 0.2476(2) 0.3323(2) 0.0380(7) Uani 1 1 d . . . . .
H8A H 0.2195 0.2785 0.3456 0.046 Uiso 1 1 calc R U . . .
H8B H 0.2569 0.2039 0.3741 0.046 Uiso 1 1 calc R U . . .
C9 C 0.20785(12) 0.21548(18) 0.24197(19) 0.0342(7) Uani 1 1 d . . . . .
H9A H 0.1740 0.1989 0.2300 0.041 Uiso 1 1 calc R U . . .
C10 C 0.23218(12) 0.14581(19) 0.22803(19) 0.0374(7) Uani 1 1 d . . . . .
H10A H 0.2690 0.1561 0.2534 0.045 Uiso 1 1 calc R U . . .
H10B H 0.2293 0.0982 0.2552 0.045 Uiso 1 1 calc R U . . .
C11 C 0.20673(11) 0.06930(18) 0.1046(2) 0.0326(7) Uani 1 1 d . . . . .
H11A H 0.2283 0.0297 0.1442 0.039 Uiso 1 1 calc R U . . .
C12 C 0.14232(12) 0.10387(19) -0.0494(2) 0.0352(7) Uani 1 1 d . . . . .
C13 C 0.17932(12) 0.05086(18) 0.0152(2) 0.0332(7) Uani 1 1 d . . . . .
C14 C 0.18630(12) -0.02315(18) -0.0081(2) 0.0352(7) Uani 1 1 d . . . . .
H14A H 0.2107 -0.0583 0.0346 0.042 Uiso 1 1 calc R U . . .
C15 C 0.15809(13) -0.04546(18) -0.0925(2) 0.0373(7) Uani 1 1 d . . . . .
C16 C 0.12054(14) 0.0035(2) -0.1568(2) 0.0414(8) Uani 1 1 d . . . . .
H16A H 0.1006 -0.0137 -0.2147 0.050 Uiso 1 1 calc R U . . .
C17 C 0.11275(13) 0.0763(2) -0.1357(2) 0.0390(7) Uani 1 1 d . . . . .
H17A H 0.0870 0.1094 -0.1796 0.047 Uiso 1 1 calc R U . . .
C18 C 0.18540(11) 0.4662(2) 0.2262(2) 0.0396(8) Uani 1 1 d . . . . .
C19 C 0.17479(12) 0.49822(19) 0.1495(2) 0.0391(8) Uani 1 1 d . . . . .
C20 C 0.14008(13) 0.5607(2) 0.1104(3) 0.0515(10) Uani 1 1 d . . . . .
H20A H 0.1337 0.5838 0.0595 0.062 Uiso 1 1 calc R U . . .
C21 C 0.11540(13) 0.5881(2) 0.1466(3) 0.0626(13) Uani 1 1 d . . . . .
C22 C 0.12422(15) 0.5564(3) 0.2210(3) 0.0639(12) Uani 1 1 d . . . . .
H22A H 0.1060 0.5754 0.2439 0.077 Uiso 1 1 calc R U . . .
C23 C 0.15917(13) 0.4978(2) 0.2613(3) 0.0520(10) Uani 1 1 d . . . . .
H23A H 0.1663 0.4776 0.3138 0.062 Uiso 1 1 calc R U . . .
C24 C 0.19841(12) 0.47101(18) 0.1079(2) 0.0381(7) Uani 1 1 d . . . . .
H24A H 0.1917 0.5006 0.0599 0.046 Uiso 1 1 calc R U . . .
C25 C 0.24324(12) 0.3924(2) 0.0699(2) 0.0391(8) Uani 1 1 d . . . . .
H25A H 0.2801 0.3786 0.1039 0.047 Uiso 1 1 calc R U . . .
H25B H 0.2382 0.4392 0.0348 0.047 Uiso 1 1 calc R U . . .
C26 C 0.21201(12) 0.32424(19) 0.0114(2) 0.0375(7) Uani 1 1 d . . . . .
H26A H 0.2226 0.3155 -0.0289 0.045 Uiso 1 1 calc R U . . .
C27 C 0.15387(12) 0.33937(19) -0.0424(2) 0.0382(7) Uani 1 1 d . . . . .
H27A H 0.1467 0.3956 -0.0583 0.046 Uiso 1 1 calc R U . . .
H27B H 0.1367 0.3077 -0.0956 0.046 Uiso 1 1 calc R U . . .
C28 C 0.10010(11) 0.35454(18) 0.00974(19) 0.0335(7) Uani 1 1 d . . . . .
H28A H 0.0879 0.4022 -0.0218 0.040 Uiso 1 1 calc R U . . .
C29 C 0.08545(11) 0.25007(19) 0.0862(2) 0.0349(7) Uani 1 1 d . . . . .
C30 C 0.07821(11) 0.32802(18) 0.0550(2) 0.0330(7) Uani 1 1 d . . . . .
C31 C 0.04626(12) 0.3786(2) 0.0619(2) 0.0390(8) Uani 1 1 d . . . . .
H31A H 0.0409 0.4306 0.0401 0.047 Uiso 1 1 calc R U . . .
C32 C 0.02237(13) 0.3538(2) 0.1002(2) 0.0450(8) Uani 1 1 d . . . . .
C33 C 0.02836(13) 0.2774(2) 0.1310(2) 0.0474(9) Uani 1 1 d . . . . .
H33A H 0.0113 0.2609 0.1569 0.057 Uiso 1 1 calc R U . . .
C34 C 0.05913(12) 0.2265(2) 0.1235(2) 0.0433(8) Uani 1 1 d . . . . .
H34A H 0.0629 0.1741 0.1437 0.052 Uiso 1 1 calc R U . . .
C35 C 0.34204(13) 0.2868(2) 0.2341(2) 0.0490(9) Uani 1 1 d . . . . .
H35A H 0.3509 0.2422 0.2120 0.074 Uiso 1 1 calc R U . . .
H35B H 0.3465 0.3359 0.2119 0.074 Uiso 1 1 calc R U . . .
H35C H 0.3645 0.2870 0.2969 0.074 Uiso 1 1 calc R U . . .
N9 N 0.68538(19) 0.8847(3) 0.4761(3) 0.0925(14) Uani 1 1 d . . . . .
C36 C 0.65512(18) 0.8585(2) 0.4119(3) 0.0598(11) Uani 1 1 d . . . . .
C37 C 0.61720(18) 0.8269(3) 0.3296(3) 0.0737(13) Uani 1 1 d . . . . .
H37A H 0.6186 0.8546 0.2855 0.110 Uiso 1 1 calc R U . . .
H37B H 0.5831 0.8336 0.3186 0.110 Uiso 1 1 calc R U . . .
H37C H 0.6239 0.7709 0.3283 0.110 Uiso 1 1 calc R U . . .
N10 N 0.5561(3) 0.2400(5) 0.2667(5) 0.180(3) Uani 1 1 d . . . . .
C38 C 0.5269(3) 0.2788(5) 0.1964(5) 0.133(3) Uani 1 1 d . . . . .
C39 C 0.4951(2) 0.3178(4) 0.1235(4) 0.139(3) Uani 1 1 d . . . . .
H39A H 0.5010 0.3015 0.0801 0.208 Uiso 1 1 calc R U . . .
H39B H 0.5013 0.3744 0.1338 0.208 Uiso 1 1 calc R U . . .
H39C H 0.4595 0.3062 0.1032 0.208 Uiso 1 1 calc R U . . .
O16 O 0.0000 0.5630(6) 0.2500 0.144(6) Uani 0.5 2 d S T P A 1
O17 O 0.5683(5) 1.0232(4) 0.3198(6) 0.149(5) Uani 0.5 1 d . . P B 2

loop_
_atom_site_aniso_label
_atom_site_aniso_U_11
_atom_site_aniso_U_22
_atom_site_aniso_U_33
_atom_site_aniso_U_23
_atom_site_aniso_U_13
_atom_site_aniso_U_12
Co1 0.0255(2) 0.0356(2) 0.0326(2) -0.00013(18) 0.01765(18) 0.00074(17)
Co2 0.0304(2) 0.0304(2) 0.0288(2) 0.00258(17) 0.01452(18) 0.00420(17)
O1 0.0273(11) 0.0447(13) 0.0414(13) -0.0033(10) 0.0180(11) -0.0047(10)
O2 0.0440(17) 0.155(3) 0.0554(19) -0.031(2) 0.0222(15) -0.040(2)
O3 0.0447(16) 0.100(2) 0.0440(16) -0.0216(17) 0.0122(14) 0.0112(16)
O4 0.0291(10) 0.0318(11) 0.0297(11) 0.0025(9) 0.0171(9) 0.0002(9)
O5 0.0435(13) 0.0348(12) 0.0293(11) -0.0007(9) 0.0129(11) 0.0073(10)
O6 0.0780(19) 0.0520(16) 0.0619(18) -0.0150(14) 0.0502(16) -0.0042(14)
O7 0.0779(19) 0.0374(14) 0.0689(19) -0.0019(13) 0.0521(17) 0.0034(13)
O8 0.0317(11) 0.0397(12) 0.0442(13) -0.0074(10) 0.0251(11) -0.0005(10)
O9 0.065(2) 0.137(4) 0.135(4) -0.033(3) 0.034(2) 0.052(2)
O10 0.0507(19) 0.0459(19) 0.111(3) -0.010(2) -0.001(2) 0.0116(16)
O11 0.0364(12) 0.0388(12) 0.0326(12) 0.0055(10) 0.0209(11) 0.0091(10)
O12 0.0307(11) 0.0314(11) 0.0388(12) 0.0022(10) 0.0158(10) 0.0001(9)
O13 0.104(3) 0.075(2) 0.136(3) -0.003(2) 0.103(3) 0.0021(19)
O14 0.0672(19) 0.0674(19) 0.079(2) 0.0110(17) 0.0519(17) 0.0246(16)
O15 0.0260(10) 0.0432(12) 0.0343(12) 0.0018(10) 0.0185(10) 0.0060(9)
N1 0.0383(18) 0.103(3) 0.050(2) -0.023(2) 0.0265(18) -0.001(2)
N2 0.0276(13) 0.0438(15) 0.0311(14) -0.0010(12) 0.0174(12) 0.0021(11)
N3 0.0308(13) 0.0329(14) 0.0312(13) 0.0045(11) 0.0153(12) 0.0054(11)
N4 0.0569(19) 0.0401(16) 0.059(2) -0.0081(15) 0.0447(17) -0.0063(14)
N5 0.046(2) 0.059(3) 0.110(4) -0.034(3) 0.009(3) 0.016(2)
N6 0.0252(13) 0.0357(14) 0.0381(15) 0.0005(11) 0.0176(12) -0.0003(11)
N7 0.0284(13) 0.0309(13) 0.0289(13) 0.0033(11) 0.0139(11) 0.0032(11)
N8 0.053(2) 0.063(2) 0.067(2) -0.0013(19) 0.0385(19) 0.0069(17)
C1 0.0281(16) 0.054(2) 0.046(2) -0.0125(17) 0.0232(16) -0.0022(15)
C2 0.0288(16) 0.053(2) 0.0363(17) -0.0097(16) 0.0178(15) 0.0046(15)
C3 0.0311(17) 0.065(2) 0.0419(19) -0.0088(18) 0.0206(16) 0.0075(17)
C4 0.0297(17) 0.084(3) 0.041(2) -0.022(2) 0.0204(16) -0.0024(19)
C5 0.0343(19) 0.080(3) 0.059(2) -0.029(2) 0.0313(19) -0.0167(19)
C6 0.0366(19) 0.063(2) 0.051(2) -0.0142(18) 0.0283(18) -0.0109(17)
C7 0.0349(18) 0.0478(19) 0.0348(18) -0.0026(15) 0.0208(16) 0.0067(15)
C8 0.0374(17) 0.0466(19) 0.0333(17) 0.0031(15) 0.0220(15) -0.0013(15)
C9 0.0318(16) 0.0392(17) 0.0316(16) 0.0056(14) 0.0179(14) 0.0005(14)
C10 0.0365(17) 0.0392(18) 0.0286(16) 0.0070(14) 0.0136(14) 0.0044(14)
C11 0.0270(15) 0.0312(16) 0.0387(17) 0.0060(13) 0.0178(14) 0.0025(12)
C12 0.0345(17) 0.0361(17) 0.0360(17) -0.0003(14) 0.0204(15) -0.0016(14)
C13 0.0344(16) 0.0302(16) 0.0399(18) -0.0001(13) 0.0239(15) -0.0016(13)
C14 0.0351(17) 0.0333(16) 0.0468(19) 0.0042(14) 0.0289(16) -0.0001(14)
C15 0.0457(19) 0.0325(16) 0.050(2) -0.0053(15) 0.0366(18) -0.0055(14)
C16 0.046(2) 0.046(2) 0.0396(19) -0.0084(15) 0.0288(17) -0.0111(16)
C17 0.0375(18) 0.0413(18) 0.0360(18) 0.0003(15) 0.0194(16) 0.0005(15)
C18 0.0228(15) 0.0418(19) 0.049(2) -0.0157(16) 0.0174(15) -0.0084(14)
C19 0.0236(15) 0.0329(17) 0.049(2) -0.0095(15) 0.0136(15) -0.0021(13)
C20 0.0309(18) 0.0372(19) 0.057(2) -0.0130(17) 0.0066(17) -0.0026(15)
C21 0.0265(18) 0.047(2) 0.085(3) -0.027(2) 0.014(2) 0.0057(16)
C22 0.040(2) 0.069(3) 0.073(3) -0.031(2) 0.026(2) -0.001(2)
C23 0.0319(18) 0.059(2) 0.064(2) -0.025(2) 0.0264(19) -0.0056(16)
C24 0.0313(16) 0.0315(17) 0.0434(19) 0.0020(14) 0.0161(15) -0.0037(14)
C25 0.0345(17) 0.0453(19) 0.0426(19) 0.0122(15) 0.0248(16) 0.0058(15)
C26 0.0403(18) 0.0427(18) 0.0360(17) 0.0091(14) 0.0255(16) 0.0106(15)
C27 0.0426(18) 0.0383(18) 0.0329(17) 0.0093(14) 0.0209(16) 0.0084(15)
C28 0.0302(16) 0.0300(16) 0.0322(16) 0.0004(13) 0.0126(14) 0.0004(13)
C29 0.0223(15) 0.0400(17) 0.0304(16) -0.0013(14) 0.0076(13) -0.0032(13)
C30 0.0227(14) 0.0356(16) 0.0318(16) 0.0001(13) 0.0101(13) -0.0003(12)
C31 0.0295(16) 0.0416(18) 0.0387(18) -0.0012(15) 0.0149(15) 0.0001(14)
C32 0.0332(17) 0.052(2) 0.049(2) -0.0024(17) 0.0229(17) 0.0014(16)
C33 0.0364(18) 0.060(2) 0.048(2) 0.0020(18) 0.0253(17) -0.0045(17)
C34 0.0314(17) 0.0463(19) 0.044(2) 0.0057(16) 0.0162(16) -0.0045(15)
C35 0.0392(19) 0.064(2) 0.047(2) 0.0040(18) 0.0265(18) 0.0124(17)
N9 0.111(4) 0.077(3) 0.075(3) -0.018(2) 0.044(3) 0.010(3)
C36 0.077(3) 0.047(2) 0.052(2) -0.005(2) 0.034(2) 0.010(2)
C37 0.079(3) 0.062(3) 0.071(3) -0.010(2) 0.037(3) 0.013(2)
N10 0.144(6) 0.195(8) 0.119(6) -0.041(5) 0.024(5) -0.019(5)
C38 0.109(5) 0.150(7) 0.086(5) -0.049(5) 0.022(4) 0.005(5)
C39 0.076(4) 0.123(5) 0.092(4) -0.045(4) -0.029(3) 0.060(4)
O16 0.31(2) 0.047(6) 0.148(12) 0.000 0.177(15) 0.000
O17 0.324(14) 0.055(4) 0.167(9) -0.061(5) 0.198(10) -0.099(7)

loop_
_atom_type_symbol
_atom_type_description
_atom_type_scat_dispersion_real
_atom_type_scat_dispersion_imag
_atom_type_scat_source
C C 0.0033 0.0016 'International Tables Vol C Tables 4.2.6.8 and 6.1.1.4'
H H 0.0000 0.0000 'International Tables Vol C Tables 4.2.6.8 and 6.1.1.4'
N N 0.0061 0.0033 'International Tables Vol C Tables 4.2.6.8 and 6.1.1.4'
O O 0.0106 0.0060 'International Tables Vol C Tables 4.2.6.8 and 6.1.1.4'
Co Co 0.3494 0.9721 'International Tables Vol C Tables 4.2.6.8 and 6.1.1.4'

loop_
_geom_angle_atom_site_label_1
_geom_angle_atom_site_label_2
_geom_angle_atom_site_label_3
_geom_angle
O1 Co1 N2 94.06(11)
O1 Co1 O8 90.81(10)
N2 Co1 O8 83.91(11)
O1 Co1 O15 94.18(10)
N2 Co1 O15 89.03(11)
O8 Co1 O15 171.63(9)
O1 Co1 O4 179.31(9)
N2 Co1 O4 86.63(10)
O8 Co1 O4 89.26(10)
O15 Co1 O4 85.83(10)
O1 Co1 N6 84.95(10)
N2 Co1 N6 178.24(11)
O8 Co1 N6 94.65(11)
O15 Co1 N6 92.49(10)
O4 Co1 N6 94.36(10)
N7 Co2 O12 93.15(11)
N7 Co2 O5 86.38(11)
O12 Co2 O5 89.11(11)
N7 Co2 N3 176.46(11)
O12 Co2 N3 90.26(11)
O5 Co2 N3 94.63(11)
N7 Co2 O11 86.11(10)
O12 Co2 O11 178.44(9)
O5 Co2 O11 89.47(11)
N3 Co2 O11 90.51(11)
N7 Co2 O4 93.60(10)
O12 Co2 O4 87.73(9)
O5 Co2 O4 176.83(9)
N3 Co2 O4 85.57(10)
O11 Co2 O4 93.69(9)
C1 O1 Co1 125.9(2)
C9 O4 Co1 111.41(17)
C9 O4 Co2 106.00(17)
Co1 O4 Co2 128.05(10)
C12 O5 Co2 126.4(2)
C18 O8 Co1 127.2(2)
C26 O11 Co2 113.22(18)
C26 O11 H15A 110.1(16)
Co2 O11 H15A 103.3(16)
C29 O12 Co2 121.8(2)
C35 O15 Co1 125.4(2)
C35 O15 H15A 116.9(17)
Co1 O15 H15A 104.6(17)
O3 N1 O2 123.5(4)
O3 N1 C4 117.8(4)
O2 N1 C4 118.7(4)
C7 N2 C8 120.8(3)
C7 N2 Co1 127.9(2)
C8 N2 Co1 110.95(19)
C11 N3 C10 120.4(3)
C11 N3 Co2 126.3(2)
C10 N3 Co2 113.3(2)
O7 N4 O6 122.6(3)
O7 N4 C15 119.2(3)
O6 N4 C15 118.2(3)
O10 N5 O9 122.9(5)
O10 N5 C21 119.7(5)
O9 N5 C21 117.4(6)
C24 N6 C25 115.5(3)
C24 N6 Co1 123.1(2)
C25 N6 Co1 121.3(2)
C28 N7 C27 123.2(3)
C28 N7 Co2 126.4(2)
C27 N7 Co2 110.39(19)
O13 N8 O14 122.4(3)
O13 N8 C32 118.9(4)
O14 N8 C32 118.7(3)
O1 C1 C2 124.9(3)
O1 C1 C6 116.8(3)
C2 C1 C6 118.3(3)
C3 C2 C1 119.5(3)
C3 C2 C7 117.8(3)
C1 C2 C7 122.2(3)
C4 C3 C2 120.5(4)
C4 C3 H3A 119.8
C2 C3 H3A 119.8
C3 C4 C5 121.3(3)
C3 C4 N1 119.5(4)
C5 C4 N1 119.2(4)
C6 C5 C4 119.7(4)
C6 C5 H5A 120.1
C4 C5 H5A 120.1
C5 C6 C1 120.7(4)
C5 C6 H6A 119.6
C1 C6 H6A 119.6
N2 C7 C2 124.0(3)
N2 C7 H7A 118.0
C2 C7 H7A 118.0
N2 C8 C9 107.7(3)
N2 C8 H8A 110.2
C9 C8 H8A 110.2
N2 C8 H8B 110.2
C9 C8 H8B 110.2
H8A C8 H8B 108.5
O4 C9 C8 109.3(3)
O4 C9 C10 108.3(2)
C8 C9 C10 112.7(3)
O4 C9 H9A 108.8
C8 C9 H9A 108.8
C10 C9 H9A 108.8
N3 C10 C9 106.8(2)
N3 C10 H10A 110.4
C9 C10 H10A 110.4
N3 C10 H10B 110.4
C9 C10 H10B 110.4
H10A C10 H10B 108.6
N3 C11 C13 125.1(3)
N3 C11 H11A 117.4
C13 C11 H11A 117.4
O5 C12 C17 117.7(3)
O5 C12 C13 124.9(3)
C17 C12 C13 117.4(3)
C14 C13 C11 118.2(3)
C14 C13 C12 119.8(3)
C11 C13 C12 121.7(3)
C15 C14 C13 120.2(3)
C15 C14 H14A 119.9
C13 C14 H14A 119.9
C14 C15 C16 121.5(3)
C14 C15 N4 119.3(3)
C16 C15 N4 119.1(3)
C17 C16 C15 119.5(3)
C17 C16 H16A 120.3
C15 C16 H16A 120.3
C16 C17 C12 121.5(3)
C16 C17 H17A 119.3
C12 C17 H17A 119.3
O8 C18 C19 124.2(3)
O8 C18 C23 117.7(3)
C19 C18 C23 118.1(3)
C18 C19 C20 120.0(3)
C18 C19 C24 123.2(3)
C20 C19 C24 116.8(3)
C21 C20 C19 119.3(4)
C21 C20 H20A 120.4
C19 C20 H20A 120.4
C20 C21 C22 121.9(4)
C20 C21 N5 117.6(5)
C22 C21 N5 120.5(4)
C23 C22 C21 119.4(4)
C23 C22 H22A 120.3
C21 C22 H22A 120.3
C22 C23 C18 121.3(4)
C22 C23 H23A 119.4
C18 C23 H23A 119.4
N6 C24 C19 126.8(3)
N6 C24 H24A 116.6
C19 C24 H24A 116.6
N6 C25 C26 110.9(3)
N6 C25 H25A 109.5
C26 C25 H25A 109.5
N6 C25 H25B 109.5
C26 C25 H25B 109.5
H25A C25 H25B 108.1
O11 C26 C25 111.1(3)
O11 C26 C27 108.3(3)
C25 C26 C27 113.3(3)
O11 C26 H26A 108.0
C25 C26 H26A 108.0
C27 C26 H26A 108.0
N7 C27 C26 107.3(2)
N7 C27 H27A 110.3
C26 C27 H27A 110.3
N7 C27 H27B 110.3
C26 C27 H27B 110.3
H27A C27 H27B 108.5
N7 C28 C30 123.0(3)
N7 C28 H28A 118.5
C30 C28 H28A 118.5
O12 C29 C34 117.3(3)
O12 C29 C30 124.7(3)
C34 C29 C30 118.0(3)
C31 C30 C29 119.8(3)
C31 C30 C28 118.6(3)
C29 C30 C28 121.4(3)
C32 C31 C30 120.3(3)
C32 C31 H31A 119.9
C30 C31 H31A 119.9
C31 C32 C33 121.5(3)
C31 C32 N8 119.6(3)
C33 C32 N8 118.9(3)
C34 C33 C32 119.0(3)
C34 C33 H33A 120.5
C32 C33 H33A 120.5
C33 C34 C29 121.5(3)
C33 C34 H34A 119.2
C29 C34 H34A 119.2
O15 C35 H35A 109.5
O15 C35 H35B 109.5
H35A C35 H35B 109.5
O15 C35 H35C 109.5
H35A C35 H35C 109.5
H35B C35 H35C 109.5
N9 C36 C37 178.4(6)
C36 C37 H37A 109.5
C36 C37 H37B 109.5
H37A C37 H37B 109.5
C36 C37 H37C 109.5
H37A C37 H37C 109.5
H37B C37 H37C 109.5
N10 C38 C39 177.6(10)
C38 C39 H39A 109.5
C38 C39 H39B 109.5
H39A C39 H39B 109.5
C38 C39 H39C 109.5
H39A C39 H39C 109.5
H39B C39 H39C 109.5

loop_
_geom_bond_atom_site_label_1
_geom_bond_atom_site_label_2
_geom_bond_distance
Co1 O1 1.879(2)
Co1 N2 1.883(3)
Co1 O8 1.888(2)
Co1 O15 1.909(2)
Co1 O4 1.933(2)
Co1 N6 1.946(3)
Co2 N7 1.872(3)
Co2 O12 1.879(2)
Co2 O5 1.882(2)
Co2 N3 1.891(3)
Co2 O11 1.914(2)
Co2 O4 1.938(2)
O1 C1 1.302(4)
O2 N1 1.219(5)
O3 N1 1.214(5)
O4 C9 1.443(4)
O5 C12 1.286(4)
O6 N4 1.231(4)
O7 N4 1.225(4)
O8 C18 1.292(4)
O9 N5 1.232(7)
O10 N5 1.195(6)
O11 C26 1.436(4)
O11 H15A 1.24(4)
O12 C29 1.299(4)
O13 N8 1.216(4)
O14 N8 1.222(4)
O15 C35 1.432(4)
O15 H15A 1.18(4)
N1 C4 1.455(5)
N2 C7 1.259(4)
N2 C8 1.478(4)
N3 C11 1.277(4)
N3 C10 1.462(4)
N4 C15 1.435(4)
N5 C21 1.448(6)
N6 C24 1.279(4)
N6 C25 1.478(4)
N7 C28 1.273(4)
N7 C27 1.462(4)
N8 C32 1.449(5)
C1 C2 1.417(5)
C1 C6 1.424(5)
C2 C3 1.403(5)
C2 C7 1.439(5)
C3 C4 1.350(5)
C3 H3A 0.9500
C4 C5 1.406(6)
C5 C6 1.363(5)
C5 H5A 0.9500
C6 H6A 0.9500
C7 H7A 0.9500
C8 C9 1.513(4)
C8 H8A 0.9900
C8 H8B 0.9900
C9 C10 1.514(4)
C9 H9A 1.0000
C10 H10A 0.9900
C10 H10B 0.9900
C11 C13 1.432(4)
C11 H11A 0.9500
C12 C17 1.425(4)
C12 C13 1.435(4)
C13 C14 1.392(4)
C14 C15 1.370(5)
C14 H14A 0.9500
C15 C16 1.396(5)
C16 C17 1.365(5)
C16 H16A 0.9500
C17 H17A 0.9500
C18 C19 1.400(5)
C18 C23 1.425(5)
C19 C20 1.401(5)
C19 C24 1.431(5)
C20 C21 1.376(6)
C20 H20A 0.9500
C21 C22 1.380(7)
C22 C23 1.357(6)
C22 H22A 0.9500
C23 H23A 0.9500
C24 H24A 0.9500
C25 C26 1.520(5)
C25 H25A 0.9900
C25 H25B 0.9900
C26 C27 1.537(5)
C26 H26A 1.0000
C27 H27A 0.9900
C27 H27B 0.9900
C28 C30 1.441(4)
C28 H28A 0.9500
C29 C34 1.417(5)
C29 C30 1.417(4)
C30 C31 1.387(4)
C31 C32 1.372(5)
C31 H31A 0.9500
C32 C33 1.393(5)
C33 C34 1.367(5)
C33 H33A 0.9500
C34 H34A 0.9500
C35 H35A 0.9800
C35 H35B 0.9800
C35 H35C 0.9800
N9 C36 1.129(6)
C36 C37 1.428(6)
C37 H37A 0.9800
C37 H37B 0.9800
C37 H37C 0.9800
N10 C38 1.293(10)
C38 C39 1.336(10)
C39 H39A 0.9800
C39 H39B 0.9800
C39 H39C 0.9800

loop_
_geom_hbond_atom_site_label_D
_geom_hbond_atom_site_label_H
_geom_hbond_atom_site_label_A
_geom_hbond_distance_DH
_geom_hbond_distance_HA
_geom_hbond_distance_DA
_geom_hbond_angle_DHA
O15 H15A O11 1.18(4) 1.24(4) 2.414(3) 169(3)

loop_
_geom_torsion_atom_site_label_1
_geom_torsion_atom_site_label_2
_geom_torsion_atom_site_label_3
_geom_torsion_atom_site_label_4
_geom_torsion
N2 Co1 O1 C1 8.6(3)
O8 Co1 O1 C1 92.5(3)
O15 Co1 O1 C1 -80.7(3)
N6 Co1 O1 C1 -172.9(3)
N7 Co2 O5 C12 169.5(3)
O12 Co2 O5 C12 -97.3(3)
N3 Co2 O5 C12 -7.1(3)
O11 Co2 O5 C12 83.4(3)
O1 Co1 O8 C18 90.0(2)
N2 Co1 O8 C18 -176.0(2)
O4 Co1 O8 C18 -89.3(2)
N6 Co1 O8 C18 5.0(2)
N7 Co2 O12 C29 -32.9(2)
O5 Co2 O12 C29 -119.2(2)
N3 Co2 O12 C29 146.1(2)
O4 Co2 O12 C29 60.6(2)
O1 Co1 N2 C7 -10.5(3)
O8 Co1 N2 C7 -100.9(3)
O15 Co1 N2 C7 83.6(3)
O4 Co1 N2 C7 169.5(3)
O1 Co1 N2 C8 162.8(2)
O8 Co1 N2 C8 72.4(2)
O15 Co1 N2 C8 -103.1(2)
O4 Co1 N2 C8 -17.2(2)
O12 Co2 N3 C11 97.6(3)
O5 Co2 N3 C11 8.4(3)
O11 Co2 N3 C11 -81.1(3)
O4 Co2 N3 C11 -174.7(3)
O12 Co2 N3 C10 -82.8(2)
O5 Co2 N3 C10 -171.9(2)
O11 Co2 N3 C10 98.6(2)
O4 Co2 N3 C10 4.9(2)
O12 Co2 N7 C28 22.9(3)
O5 Co2 N7 C28 111.8(3)
O11 Co2 N7 C28 -158.5(3)
O4 Co2 N7 C28 -65.1(3)
O12 Co2 N7 C27 -154.7(2)
O5 Co2 N7 C27 -65.8(2)
O11 Co2 N7 C27 23.9(2)
O4 Co2 N7 C27 117.4(2)
Co1 O1 C1 C2 -2.5(4)
Co1 O1 C1 C6 179.0(2)
O1 C1 C2 C3 -177.8(3)
C6 C1 C2 C3 0.6(5)
O1 C1 C2 C7 -5.5(5)
C6 C1 C2 C7 172.9(3)
C1 C2 C3 C4 -0.1(5)
C7 C2 C3 C4 -172.8(3)
C2 C3 C4 C5 0.1(5)
C2 C3 C4 N1 178.9(3)
O3 N1 C4 C3 -2.9(5)
O2 N1 C4 C3 177.1(3)
O3 N1 C4 C5 176.0(3)
O2 N1 C4 C5 -4.1(5)
C3 C4 C5 C6 -0.7(5)
N1 C4 C5 C6 -179.5(3)
C4 C5 C6 C1 1.2(5)
O1 C1 C6 C5 177.4(3)
C2 C1 C6 C5 -1.2(5)
C8 N2 C7 C2 -166.6(3)
Co1 N2 C7 C2 6.1(5)
C3 C2 C7 N2 176.1(3)
C1 C2 C7 N2 3.7(5)
C7 N2 C8 C9 -150.7(3)
Co1 N2 C8 C9 35.4(3)
Co1 O4 C9 C8 27.0(3)
Co2 O4 C9 C8 170.2(2)
Co1 O4 C9 C10 -96.2(2)
Co2 O4 C9 C10 47.0(3)
N2 C8 C9 O4 -40.0(3)
N2 C8 C9 C10 80.5(3)
C11 N3 C10 C9 -160.9(3)
Co2 N3 C10 C9 19.5(3)
O4 C9 C10 N3 -43.5(3)
C8 C9 C10 N3 -164.6(3)
C10 N3 C11 C13 176.9(3)
Co2 N3 C11 C13 -3.5(4)
Co2 O5 C12 C17 -179.3(2)
Co2 O5 C12 C13 0.8(5)
N3 C11 C13 C14 179.3(3)
N3 C11 C13 C12 -5.7(5)
O5 C12 C13 C14 -178.0(3)
C17 C12 C13 C14 2.1(4)
O5 C12 C13 C11 7.2(5)
C17 C12 C13 C11 -172.7(3)
C11 C13 C14 C15 175.2(3)
C12 C13 C14 C15 0.2(4)
C13 C14 C15 C16 -2.4(5)
C13 C14 C15 N4 -179.0(3)
O7 N4 C15 C14 9.3(4)
O6 N4 C15 C14 -171.5(3)
O7 N4 C15 C16 -167.4(3)
O6 N4 C15 C16 11.8(4)
C14 C15 C16 C17 2.1(5)
N4 C15 C16 C17 178.7(3)
C15 C16 C17 C12 0.3(5)
O5 C12 C17 C16 177.7(3)
C13 C12 C17 C16 -2.4(5)
Co1 O8 C18 C19 -8.4(4)
Co1 O8 C18 C23 173.8(2)
O8 C18 C19 C20 -176.4(3)
C23 C18 C19 C20 1.4(4)
O8 C18 C19 C24 2.7(5)
C23 C18 C19 C24 -179.5(3)
C18 C19 C20 C21 -2.2(5)
C24 C19 C20 C21 178.6(3)
C19 C20 C21 C22 0.7(5)
C19 C20 C21 N5 -178.7(3)
O10 N5 C21 C20 -19.2(6)
O9 N5 C21 C20 162.8(4)
O10 N5 C21 C22 161.4(4)
O9 N5 C21 C22 -16.6(6)
C20 C21 C22 C23 1.8(6)
N5 C21 C22 C23 -178.9(3)
C21 C22 C23 C18 -2.6(6)
O8 C18 C23 C22 179.0(3)
C19 C18 C23 C22 1.1(5)
C25 N6 C24 C19 174.9(3)
Co1 N6 C24 C19 -9.5(4)
C18 C19 C24 N6 7.1(5)
C20 C19 C24 N6 -173.8(3)
C24 N6 C25 C26 -101.8(3)
Co1 N6 C25 C26 82.6(3)
Co2 O11 C26 C25 104.8(2)
Co2 O11 C26 C27 -20.3(3)
N6 C25 C26 O11 -64.6(3)
N6 C25 C26 C27 57.6(3)
C28 N7 C27 C26 142.5(3)
Co2 N7 C27 C26 -39.9(3)
O11 C26 C27 N7 38.1(3)
C25 C26 C27 N7 -85.6(3)
C27 N7 C28 C30 173.8(3)
Co2 N7 C28 C30 -3.5(4)
Co2 O12 C29 C34 -157.1(2)
Co2 O12 C29 C30 25.4(4)
O12 C29 C30 C31 177.7(3)
C34 C29 C30 C31 0.3(4)
O12 C29 C30 C28 2.7(5)
C34 C29 C30 C28 -174.7(3)
N7 C28 C30 C31 170.1(3)
N7 C28 C30 C29 -14.9(5)
C29 C30 C31 C32 1.1(5)
C28 C30 C31 C32 176.2(3)
C30 C31 C32 C33 -1.6(5)
C30 C31 C32 N8 -178.7(3)
O13 N8 C32 C31 -177.5(4)
O14 N8 C32 C31 3.5(5)
O13 N8 C32 C33 5.2(5)
O14 N8 C32 C33 -173.8(4)
C31 C32 C33 C34 0.6(5)
N8 C32 C33 C34 177.8(3)
C32 C33 C34 C29 0.9(5)
O12 C29 C34 C33 -178.9(3)
C30 C29 C34 C33 -1.3(5)
